data_4074224
loop_
_publ_author_name
'Hanasaka, Fumihiro'
'Fujita, Ken-ichi'
'Yamaguchi, Ryohei'

_publ_section_title
;
 Synthesis of New Iridium N-Heterocyclic Carbene Complexes Bearing a
 Functionalized Cp* Ligand and Their High Catalytic Activities in the
 Oppenauer-Type Oxidation of Alcohol
;
_journal_issue 19
_journal_name_full Organometallics
_journal_page_first 4643
_journal_paper_doi 10.1021/om060475k
_journal_volume 25
_journal_year 2006
_chemical_formula_moiety 'C20 H34 Cl2 Ir N3 '
_chemical_formula_sum 'C20 H34 Cl2 Ir N3'
_chemical_formula_weight 579.63
_space_group_IT_number 2
_symmetry_cell_setting triclinic
_symmetry_Int_Tables_number 2
_symmetry_space_group_name_Hall '-P 1'
_symmetry_space_group_name_H-M 'P -1'
_cell_angle_alpha 92.017(7)
_cell_angle_beta 94.372(9)
_cell_angle_gamma 100.092(9)
_cell_formula_units_Z 4
_cell_length_a 15.718(2)
_cell_length_b 18.680(2)
_cell_length_c 8.5179(7)
_cell_measurement_reflns_used 25
_cell_measurement_temperature 296.1
_cell_measurement_theta_max 14.8
_cell_measurement_theta_min 14.0
_cell_volume 2452.1(5)
_computing_cell_refinement 'MSC/AFC Diffractometer Control'
_computing_data_collection 'MSC/AFC Diffractometer Control'
_computing_data_reduction CrystalStructure
_computing_publication_material 'CrystalStructure 3.6.0'
_computing_structure_refinement CRYSTALS
_computing_structure_solution 'DIRDIF99 (PATTY)'
_diffrn_measured_fraction_theta_full 0.9991
_diffrn_measured_fraction_theta_max 0.9991
_diffrn_measurement_device_type 'Rigaku AFC5S'
_diffrn_measurement_method \w-2\q
_diffrn_radiation_type 'Mo K\a'
_diffrn_radiation_wavelength 0.7107
_diffrn_reflns_av_R_equivalents 0.017
_diffrn_reflns_limit_h_max 0
_diffrn_reflns_limit_h_min -20
_diffrn_reflns_limit_k_max 24
_diffrn_reflns_limit_k_min -23
_diffrn_reflns_limit_l_max 11
_diffrn_reflns_limit_l_min -11
_diffrn_reflns_number 11641
_diffrn_reflns_theta_full 27.49
_diffrn_reflns_theta_max 27.49
_diffrn_standards_decay_% 0.00
_diffrn_standards_interval_count 0
_diffrn_standards_number 3
_exptl_absorpt_coefficient_mu 5.686
_exptl_absorpt_correction_type none
_exptl_crystal_colour Orange
_exptl_crystal_density_diffrn 1.570
_exptl_crystal_density_method 'not measured'
_exptl_crystal_description block
_exptl_crystal_F_000 1144.00
_exptl_crystal_size_max 0.20
_exptl_crystal_size_mid 0.20
_exptl_crystal_size_min 0.20
_refine_diff_density_max 1.59
_refine_diff_density_min -2.57
_refine_ls_extinction_method none
_refine_ls_goodness_of_fit_ref 0.798
_refine_ls_hydrogen_treatment refall
_refine_ls_number_parameters 553
_refine_ls_number_reflns 7649
_refine_ls_R_factor_gt 0.0400
_refine_ls_shift/su_max 0.0030
_refine_ls_structure_factor_coef F
_refine_ls_weighting_details 'w = 1/[0.0010Fo^2^ + 3.0000\s(Fo^2^) + 0.5000]'
_refine_ls_weighting_scheme calc
_refine_ls_wR_factor_ref 0.0430
_reflns_number_gt 7649
_reflns_number_total 11641
_reflns_threshold_expression F^2^>2.0\s(F^2^)
_cod_data_source_file om060475ksi20060530_124739.cif
_cod_data_source_block 4a
_cod_original_cell_volume 2452.2(4)
_cod_original_formula_sum 'C20 H34 Cl2 Ir N3 '
_cod_database_code 4074224

loop_
_symmetry_equiv_pos_site_id
_symmetry_equiv_pos_as_xyz
1 +X,+Y,+Z
2 -X,-Y,-Z

loop_
_atom_site_label
_atom_site_type_symbol
_atom_site_fract_x
_atom_site_fract_y
_atom_site_fract_z
_atom_site_U_iso_or_equiv
_atom_site_adp_type
_atom_site_occupancy
_atom_site_symmetry_multiplicity
_atom_site_calc_flag
_atom_site_refinement_flags
Ir(1) Ir -0.43916(2) 0.27045(2) -0.20239(3) 0.03913(9) Uani 1.00 1 d .
Ir(2) Ir 0.09191(2) 0.31482(2) 0.23023(3) 0.03406(8) Uani 1.00 1 d .
Cl(1) Cl -0.5533(2) 0.2410(1) -0.0271(3) 0.0761(9) Uani 1.00 1 d .
Cl(2) Cl -0.3451(2) 0.2964(1) 0.0386(3) 0.0786(8) Uani 1.00 1 d .
Cl(3) Cl 0.2081(1) 0.3862(1) 0.4022(2) 0.0534(6) Uani 1.00 1 d .
Cl(4) Cl 0.1258(1) 0.4071(1) 0.0423(2) 0.0527(6) Uani 1.00 1 d .
N(1) N -0.406(1) -0.0395(6) -0.223(2) 0.146(6) Uani 1.00 1 d .
N(2) N -0.4029(4) 0.4384(3) -0.1806(8) 0.045(2) Uani 1.00 1 d .
N(3) N -0.5393(4) 0.3979(4) -0.2347(9) 0.052(2) Uani 1.00 1 d .
N(4) N -0.1958(7) 0.1022(6) 0.371(1) 0.100(4) Uani 1.00 1 d .
N(5) N -0.0057(4) 0.3840(3) 0.4761(7) 0.036(2) Uani 1.00 1 d .
N(6) N -0.0626(4) 0.3961(3) 0.2436(6) 0.034(2) Uani 1.00 1 d .
C(1) C -0.4638(5) 0.3753(4) -0.2031(9) 0.043(2) Uani 1.00 1 d .
C(2) C -0.4443(6) 0.4996(4) -0.191(1) 0.053(3) Uani 1.00 1 d .
C(3) C -0.5282(6) 0.4738(5) -0.228(1) 0.060(3) Uani 1.00 1 d .
C(4) C -0.3097(5) 0.4455(5) -0.158(1) 0.062(3) Uani 1.00 1 d .
C(5) C -0.6231(6) 0.3504(6) -0.275(1) 0.080(4) Uani 1.00 1 d .
C(6) C -0.3946(8) 0.5753(5) -0.168(1) 0.085(4) Uani 1.00 1 d .
C(7) C -0.6028(7) 0.5121(6) -0.257(1) 0.093(4) Uani 1.00 1 d .
C(8) C -0.4235(8) 0.0947(5) -0.188(1) 0.076(4) Uani 1.00 1 d .
C(9) C -0.401(1) 0.0324(5) -0.293(1) 0.141(6) Uani 1.00 1 d .
C(10) C -0.4920(9) -0.0802(8) -0.230(2) 0.124(6) Uani 1.00 1 d .
C(11) C -0.354(1) -0.0402(7) -0.084(2) 0.134(7) Uani 1.00 1 d .
C(12) C -0.4233(7) 0.1603(4) -0.285(1) 0.054(3) Uani 1.00 1 d .
C(13) C -0.3485(6) 0.2118(5) -0.312(1) 0.051(3) Uani 1.00 1 d .
C(14) C -0.3747(6) 0.2643(5) -0.415(1) 0.052(3) Uani 1.00 1 d .
C(15) C -0.4646(6) 0.2452(4) -0.4517(9) 0.049(2) Uani 1.00 1 d .
C(16) C -0.4951(6) 0.1817(5) -0.372(1) 0.052(3) Uani 1.00 1 d .
C(17) C -0.2560(7) 0.2101(7) -0.249(1) 0.085(4) Uani 1.00 1 d .
C(18) C -0.3134(8) 0.3215(6) -0.495(1) 0.082(4) Uani 1.00 1 d .
C(19) C -0.5141(7) 0.2829(6) -0.575(1) 0.084(4) Uani 1.00 1 d .
C(20) C -0.5865(6) 0.1419(6) -0.380(1) 0.081(4) Uani 1.00 1 d .
C(21) C 0.0037(5) 0.3694(4) 0.3212(8) 0.036(2) Uani 1.00 1 d .
C(22) C -0.0759(5) 0.4192(4) 0.4940(9) 0.040(2) Uani 1.00 1 d .
C(23) C -0.1112(5) 0.4268(4) 0.3462(9) 0.038(2) Uani 1.00 1 d .
C(24) C 0.0411(6) 0.3595(5) 0.6099(8) 0.051(3) Uani 1.00 1 d .
C(25) C -0.0846(5) 0.3918(5) 0.0727(9) 0.050(2) Uani 1.00 1 d .
C(26) C -0.1005(5) 0.4425(5) 0.6506(9) 0.049(2) Uani 1.00 1 d .
C(27) C -0.1883(5) 0.4592(5) 0.291(1) 0.052(3) Uani 1.00 1 d .
C(28) C -0.0746(6) 0.1984(5) 0.307(1) 0.068(3) Uani 1.00 1 d .
C(29) C -0.1166(7) 0.1181(5) 0.288(1) 0.083(4) Uani 1.00 1 d .
C(30) C -0.226(1) 0.0227(7) 0.369(2) 0.173(8) Uani 1.00 1 d .
C(31) C -0.266(1) 0.136(1) 0.299(2) 0.180(9) Uani 1.00 1 d .
C(32) C 0.0113(5) 0.2097(4) 0.240(1) 0.048(2) Uani 1.00 1 d .
C(33) C 0.0281(5) 0.2231(4) 0.0783(9) 0.044(2) Uani 1.00 1 d .
C(34) C 0.1206(5) 0.2288(4) 0.0663(9) 0.046(2) Uani 1.00 1 d .
C(35) C 0.1606(5) 0.2197(4) 0.215(1) 0.048(2) Uani 1.00 1 d .
C(36) C 0.0951(7) 0.2101(5) 0.3308(9) 0.055(3) Uani 1.00 1 d .
C(37) C -0.0384(7) 0.2201(5) -0.056(1) 0.073(3) Uani 1.00 1 d .
C(38) C 0.1639(7) 0.2407(6) -0.083(1) 0.078(4) Uani 1.00 1 d .
C(39) C 0.2557(6) 0.2203(6) 0.256(1) 0.082(4) Uani 1.00 1 d .
C(40) C 0.1104(9) 0.1917(5) 0.498(1) 0.087(4) Uani 1.00 1 d .
C(41) C 0.955(2) 0.970(1) 0.043(4) 0.192(9) Uiso 1.00 1 d .
C(42) C 0.901(2) 0.971(2) -0.076(4) 0.24(1) Uiso 1.00 1 d .
C(43) C 0.983(2) 0.961(2) 0.180(4) 0.26(1) Uiso 1.00 1 d .
C(45) C 1.082(2) 0.992(2) 0.225(4) 0.25(1) Uiso 1.00 1 d .
H(1) H -0.2924 0.4449 -0.0486 0.073 Uiso 1.00 1 c R
H(2) H -0.2834 0.4902 -0.1975 0.073 Uiso 1.00 1 c R
H(3) H -0.2921 0.4062 -0.2126 0.073 Uiso 1.00 1 c R
H(4) H -0.6320 0.3420 -0.3861 0.095 Uiso 1.00 1 c R
H(5) H -0.6679 0.3733 -0.2388 0.095 Uiso 1.00 1 c R
H(6) H -0.6241 0.3052 -0.2264 0.095 Uiso 1.00 1 c R
H(7) H -0.3931 0.5897 -0.0595 0.105 Uiso 1.00 1 c R
H(8) H -0.4223 0.6073 -0.2297 0.105 Uiso 1.00 1 c R
H(9) H -0.3371 0.5772 -0.1968 0.105 Uiso 1.00 1 c R
H(10) H -0.6105 0.5206 -0.3658 0.117 Uiso 1.00 1 c R
H(11) H -0.5917 0.5573 -0.1975 0.117 Uiso 1.00 1 c R
H(12) H -0.6538 0.4829 -0.2254 0.117 Uiso 1.00 1 c R
H(13) H -0.4797 0.0789 -0.1544 0.093 Uiso 1.00 1 c R
H(14) H -0.3826 0.1059 -0.0990 0.093 Uiso 1.00 1 c R
H(15) H -0.3428 0.0471 -0.3171 0.171 Uiso 1.00 1 c R
H(16) H -0.4384 0.0264 -0.3874 0.171 Uiso 1.00 1 c R
H(17) H -0.5223 -0.0672 -0.1442 0.149 Uiso 1.00 1 c R
H(18) H -0.4892 -0.1306 -0.2291 0.149 Uiso 1.00 1 c R
H(19) H -0.5215 -0.0704 -0.3263 0.149 Uiso 1.00 1 c R
H(20) H -0.3008 -0.0535 -0.1103 0.163 Uiso 1.00 1 c R
H(21) H -0.3806 -0.0741 -0.0138 0.163 Uiso 1.00 1 c R
H(22) H -0.3423 0.0071 -0.0335 0.163 Uiso 1.00 1 c R
H(23) H -0.2175 0.2489 -0.2889 0.102 Uiso 1.00 1 c R
H(24) H -0.2412 0.1650 -0.2813 0.102 Uiso 1.00 1 c R
H(25) H -0.2517 0.2149 -0.1373 0.102 Uiso 1.00 1 c R
H(26) H -0.3461 0.3460 -0.5668 0.096 Uiso 1.00 1 c R
H(27) H -0.2741 0.2989 -0.5503 0.096 Uiso 1.00 1 c R
H(28) H -0.2819 0.3555 -0.4168 0.096 Uiso 1.00 1 c R
H(29) H -0.5737 0.2612 -0.5838 0.102 Uiso 1.00 1 c R
H(30) H -0.4912 0.2783 -0.6745 0.102 Uiso 1.00 1 c R
H(31) H -0.5081 0.3330 -0.5442 0.102 Uiso 1.00 1 c R
H(32) H -0.5903 0.1014 -0.3145 0.092 Uiso 1.00 1 c R
H(33) H -0.6049 0.1252 -0.4857 0.092 Uiso 1.00 1 c R
H(34) H -0.6227 0.1739 -0.3449 0.092 Uiso 1.00 1 c R
H(35) H 0.0110 0.3139 0.6390 0.063 Uiso 1.00 1 c R
H(36) H 0.0457 0.3943 0.6957 0.063 Uiso 1.00 1 c R
H(37) H 0.0975 0.3545 0.5837 0.063 Uiso 1.00 1 c R
H(38) H -0.0536 0.4333 0.0274 0.062 Uiso 1.00 1 c R
H(39) H -0.1451 0.3904 0.0520 0.062 Uiso 1.00 1 c R
H(40) H -0.0695 0.3489 0.0281 0.062 Uiso 1.00 1 c R
H(41) H -0.1406 0.4044 0.6891 0.058 Uiso 1.00 1 c R
H(42) H -0.1263 0.4846 0.6406 0.058 Uiso 1.00 1 c R
H(43) H -0.0501 0.4535 0.7223 0.058 Uiso 1.00 1 c R
H(44) H -0.1702 0.5093 0.2730 0.063 Uiso 1.00 1 c R
H(45) H -0.2292 0.4544 0.3681 0.063 Uiso 1.00 1 c R
H(46) H -0.2144 0.4343 0.1953 0.063 Uiso 1.00 1 c R
H(47) H -0.1110 0.2273 0.2547 0.082 Uiso 1.00 1 c R
H(48) H -0.0670 0.2121 0.4164 0.082 Uiso 1.00 1 c R
H(49) H -0.0772 0.0892 0.3310 0.099 Uiso 1.00 1 c R
H(50) H -0.1296 0.1058 0.1790 0.099 Uiso 1.00 1 c R
H(51) H -0.2635 0.0046 0.2776 0.199 Uiso 1.00 1 c R
H(52) H -0.2563 0.0123 0.4603 0.199 Uiso 1.00 1 c R
H(53) H -0.1766 0.0001 0.3728 0.199 Uiso 1.00 1 c R
H(54) H -0.2624 0.1837 0.3423 0.213 Uiso 1.00 1 c R
H(55) H -0.3212 0.1077 0.3148 0.213 Uiso 1.00 1 c R
H(56) H -0.2592 0.1370 0.1893 0.213 Uiso 1.00 1 c R
H(57) H -0.0946 0.2105 -0.0194 0.084 Uiso 1.00 1 c R
H(58) H -0.0327 0.1827 -0.1310 0.084 Uiso 1.00 1 c R
H(59) H -0.0305 0.2656 -0.1049 0.084 Uiso 1.00 1 c R
H(60) H 0.1214 0.2413 -0.1682 0.094 Uiso 1.00 1 c R
H(61) H 0.1950 0.2024 -0.1024 0.094 Uiso 1.00 1 c R
H(62) H 0.2030 0.2858 -0.0741 0.094 Uiso 1.00 1 c R
H(63) H 0.2861 0.2300 0.1642 0.100 Uiso 1.00 1 c R
H(64) H 0.2636 0.1742 0.2920 0.100 Uiso 1.00 1 c R
H(65) H 0.2775 0.2570 0.3356 0.100 Uiso 1.00 1 c R
H(66) H 0.1707 0.1933 0.5226 0.109 Uiso 1.00 1 c R
H(67) H 0.0798 0.1442 0.5124 0.109 Uiso 1.00 1 c R
H(68) H 0.0907 0.2258 0.5654 0.109 Uiso 1.00 1 c R

loop_
_atom_site_aniso_label
_atom_site_aniso_U_11
_atom_site_aniso_U_22
_atom_site_aniso_U_33
_atom_site_aniso_U_12
_atom_site_aniso_U_13
_atom_site_aniso_U_23
Ir(1) 0.0436(2) 0.0327(2) 0.0388(2) 0.0034(1) -0.0057(1) 0.0058(1)
Ir(2) 0.0326(2) 0.0388(2) 0.0300(2) 0.0058(1) -0.0010(1) 0.0021(1)
Cl(1) 0.100(2) 0.057(1) 0.073(2) 0.005(1) 0.038(2) 0.014(1)
Cl(2) 0.107(2) 0.065(2) 0.060(1) 0.027(1) -0.041(1) -0.010(1)
Cl(3) 0.041(1) 0.062(1) 0.052(1) 0.002(1) -0.0094(9) -0.008(1)
Cl(4) 0.056(1) 0.053(1) 0.047(1) -0.000(1) 0.006(1) 0.0134(9)
N(1) 0.20(2) 0.063(7) 0.16(1) 0.019(9) -0.05(1) 0.030(7)
N(2) 0.034(4) 0.038(4) 0.063(4) 0.007(3) -0.001(3) 0.006(3)
N(3) 0.031(4) 0.052(4) 0.073(5) 0.009(3) -0.004(3) 0.016(4)
N(4) 0.093(8) 0.084(7) 0.109(8) -0.032(6) 0.044(7) -0.009(6)
N(5) 0.038(3) 0.034(3) 0.034(3) 0.002(3) -0.000(3) 0.006(3)
N(6) 0.034(3) 0.036(3) 0.031(3) 0.004(3) 0.001(3) 0.005(2)
C(1) 0.036(4) 0.044(4) 0.051(5) 0.011(4) 0.003(4) 0.012(4)
C(2) 0.053(6) 0.039(5) 0.072(6) 0.015(4) 0.020(5) 0.016(4)
C(3) 0.059(6) 0.061(6) 0.070(6) 0.031(5) 0.022(5) 0.025(5)
C(4) 0.034(5) 0.051(5) 0.096(7) 0.001(4) -0.007(5) -0.013(5)
C(5) 0.045(6) 0.095(8) 0.098(8) 0.008(6) -0.007(6) 0.009(6)
C(6) 0.101(9) 0.035(5) 0.13(1) 0.019(5) 0.027(8) 0.011(6)
C(7) 0.068(7) 0.088(8) 0.14(1) 0.048(7) 0.013(7) 0.032(7)
C(8) 0.13(1) 0.045(5) 0.058(6) 0.025(6) 0.013(6) 0.019(4)
C(9) 0.31(2) 0.036(6) 0.083(8) 0.06(1) -0.00(1) 0.003(5)
C(10) 0.11(1) 0.15(1) 0.11(1) 0.01(1) 0.015(9) 0.07(1)
C(11) 0.17(2) 0.09(1) 0.15(1) 0.04(1) -0.02(1) 0.05(1)
C(12) 0.083(7) 0.039(5) 0.043(5) 0.015(5) 0.007(5) 0.005(4)
C(13) 0.046(5) 0.064(6) 0.043(5) 0.009(4) -0.000(4) -0.001(4)
C(14) 0.051(5) 0.048(5) 0.052(5) -0.003(4) -0.002(4) 0.012(4)
C(15) 0.058(5) 0.046(5) 0.041(4) 0.009(4) -0.003(4) 0.006(4)
C(16) 0.054(5) 0.046(5) 0.050(5) -0.003(4) -0.002(4) 0.002(4)
C(17) 0.059(7) 0.109(9) 0.087(8) 0.023(6) -0.011(6) 0.001(7)
C(18) 0.102(9) 0.076(7) 0.063(6) -0.011(6) 0.028(6) 0.009(5)
C(19) 0.097(9) 0.101(9) 0.056(6) 0.037(7) -0.018(6) 0.006(6)
C(20) 0.061(7) 0.086(8) 0.082(7) -0.022(6) 0.001(6) -0.007(6)
C(21) 0.033(4) 0.034(4) 0.037(4) -0.004(3) -0.009(3) 0.005(3)
C(22) 0.034(4) 0.039(4) 0.048(4) 0.006(3) 0.009(3) 0.002(3)
C(23) 0.030(4) 0.041(4) 0.042(4) 0.006(3) 0.003(3) 0.002(3)
C(24) 0.063(6) 0.068(6) 0.027(4) 0.024(5) 0.001(4) 0.011(4)
C(25) 0.050(5) 0.064(6) 0.041(4) 0.023(4) -0.006(4) 0.007(4)
C(26) 0.041(5) 0.052(5) 0.052(5) 0.003(4) 0.006(4) -0.003(4)
C(27) 0.037(5) 0.057(5) 0.064(5) 0.015(4) -0.003(4) 0.004(4)
C(28) 0.053(6) 0.048(5) 0.103(8) -0.001(4) 0.033(6) 0.005(5)
C(29) 0.074(7) 0.063(7) 0.110(9) -0.005(6) 0.036(7) 0.004(6)
C(30) 0.17(2) 0.10(1) 0.23(2) -0.07(1) 0.08(1) 0.02(1)
C(31) 0.07(1) 0.18(2) 0.28(3) -0.02(1) 0.06(1) -0.02(2)
C(32) 0.046(5) 0.035(4) 0.062(5) 0.004(4) 0.009(4) 0.000(4)
C(33) 0.046(5) 0.038(4) 0.046(5) 0.008(4) -0.007(4) -0.003(4)
C(34) 0.046(5) 0.045(5) 0.043(4) 0.005(4) -0.000(4) 0.002(4)
C(35) 0.041(5) 0.049(5) 0.055(5) 0.011(4) -0.004(4) -0.001(4)
C(36) 0.085(7) 0.050(5) 0.031(4) 0.024(5) -0.003(4) 0.004(4)
C(37) 0.079(7) 0.054(6) 0.077(7) 0.007(5) -0.037(6) -0.011(5)
C(38) 0.095(8) 0.086(8) 0.053(6) 0.017(7) 0.016(6) -0.011(5)
C(39) 0.049(6) 0.094(8) 0.109(9) 0.034(6) -0.008(6) -0.005(7)
C(40) 0.16(1) 0.072(7) 0.047(5) 0.052(7) -0.001(6) 0.016(5)

loop_
_atom_type_symbol
_atom_type_description
_atom_type_scat_dispersion_real
_atom_type_scat_dispersion_imag
_atom_type_scat_source
C C 0.003 0.002
;
International Tables for Crystallography
(1992, Vol. C, Tables 4.2.6.8 and 6.1.1.4)
;
H H 0.000 0.000
;
International Tables for Crystallography
(1992, Vol. C, Table 6.1.1.4)
;
N N 0.006 0.003
;
International Tables for Crystallography
(1992, Vol. C, Tables 4.2.6.8 and 6.1.1.4)
;
Cl Cl 0.148 0.159
;
International Tables for Crystallography
(1992, Vol. C, Tables 4.2.6.8 and 6.1.1.4)
;
Ir Ir -1.444 7.990
;
International Tables for Crystallography
(1992, Vol. C, Tables 4.2.6.8 and 6.1.1.4)
;

loop_
_geom_angle_atom_site_label_1
_geom_angle_atom_site_label_2
_geom_angle_atom_site_label_3
_geom_angle
Cl(2) Ir(1) Cl(1) 84.45(9)
C(1) Ir(1) Cl(1) 88.6(2)
C(12) Ir(1) Cl(1) 100.9(2)
C(13) Ir(1) Cl(1) 135.9(2)
C(14) Ir(1) Cl(1) 156.8(2)
C(15) Ir(1) Cl(1) 120.5(2)
C(16) Ir(1) Cl(1) 93.4(2)
C(1) Ir(1) Cl(2) 92.2(2)
C(12) Ir(1) Cl(2) 104.6(2)
C(13) Ir(1) Cl(2) 92.2(2)
C(14) Ir(1) Cl(2) 115.6(2)
C(15) Ir(1) Cl(2) 153.4(3)
C(16) Ir(1) Cl(2) 141.5(2)
Ir(1) C(1) N(2) 126.3(6)
Ir(1) C(1) N(3) 128.9(5)
C(12) Ir(1) C(1) 161.3(3)
C(13) Ir(1) C(1) 135.5(3)
C(14) Ir(1) C(1) 101.6(3)
C(15) Ir(1) C(1) 97.4(3)
C(16) Ir(1) C(1) 126.2(3)
Ir(1) C(12) C(8) 127.4(6)
Ir(1) C(12) C(13) 70.2(5)
C(13) Ir(1) C(12) 37.7(3)
C(14) Ir(1) C(12) 64.1(3)
C(15) Ir(1) C(12) 64.0(3)
Ir(1) C(12) C(16) 69.7(5)
C(16) Ir(1) C(12) 38.0(3)
Ir(1) C(13) C(12) 72.1(5)
Ir(1) C(13) C(14) 69.5(5)
C(14) Ir(1) C(13) 38.5(3)
C(15) Ir(1) C(13) 63.8(3)
C(16) Ir(1) C(13) 63.2(3)
Ir(1) C(13) C(17) 126.1(6)
Ir(1) C(14) C(13) 72.0(5)
Ir(1) C(14) C(15) 70.9(5)
C(15) Ir(1) C(14) 38.1(3)
C(16) Ir(1) C(14) 63.7(3)
Ir(1) C(14) C(18) 131.3(6)
Ir(1) C(15) C(14) 71.1(5)
Ir(1) C(15) C(16) 71.9(5)
C(16) Ir(1) C(15) 38.2(3)
Ir(1) C(15) C(19) 129.3(7)
Ir(1) C(16) C(12) 72.3(4)
Ir(1) C(16) C(15) 69.9(4)
Ir(1) C(16) C(20) 124.8(7)
Cl(4) Ir(2) Cl(3) 86.09(7)
C(21) Ir(2) Cl(3) 91.0(2)
C(32) Ir(2) Cl(3) 134.6(2)
C(33) Ir(2) Cl(3) 156.4(2)
C(34) Ir(2) Cl(3) 119.7(2)
C(35) Ir(2) Cl(3) 92.9(2)
C(36) Ir(2) Cl(3) 97.8(2)
C(21) Ir(2) Cl(4) 91.0(2)
C(32) Ir(2) Cl(4) 138.8(2)
C(33) Ir(2) Cl(4) 101.5(2)
C(34) Ir(2) Cl(4) 91.9(2)
C(35) Ir(2) Cl(4) 116.3(2)
C(36) Ir(2) Cl(4) 154.9(3)
Ir(2) C(21) N(5) 127.5(5)
Ir(2) C(21) N(6) 128.8(5)
C(32) Ir(2) C(21) 93.8(3)
C(33) Ir(2) C(21) 111.0(3)
C(34) Ir(2) C(21) 149.3(3)
C(35) Ir(2) C(21) 152.6(3)
C(36) Ir(2) C(21) 113.6(3)
Ir(2) C(32) C(28) 123.5(6)
Ir(2) C(32) C(33) 70.7(4)
C(33) Ir(2) C(32) 39.2(3)
C(34) Ir(2) C(32) 64.8(3)
C(35) Ir(2) C(32) 64.6(3)
Ir(2) C(32) C(36) 70.8(4)
C(36) Ir(2) C(32) 39.9(3)
Ir(2) C(33) C(32) 70.1(4)
Ir(2) C(33) C(34) 72.9(4)
C(34) Ir(2) C(33) 38.7(3)
C(35) Ir(2) C(33) 63.6(3)
C(36) Ir(2) C(33) 66.1(3)
Ir(2) C(33) C(37) 129.6(6)
Ir(2) C(34) C(33) 68.4(4)
Ir(2) C(34) C(35) 72.5(5)
C(35) Ir(2) C(34) 36.6(3)
C(36) Ir(2) C(34) 64.6(3)
Ir(2) C(34) C(38) 126.2(6)
Ir(2) C(35) C(34) 70.9(5)
Ir(2) C(35) C(36) 67.9(5)
C(36) Ir(2) C(35) 39.0(3)
Ir(2) C(35) C(39) 126.8(6)
Ir(2) C(36) C(32) 69.4(5)
Ir(2) C(36) C(35) 73.1(5)
Ir(2) C(36) C(40) 130.0(6)
N(1) C(9) C(8) 116(1)
C(10) N(1) C(9) 113(1)
C(11) N(1) C(9) 115(1)
C(11) N(1) C(10) 117(1)
N(2) C(1) N(3) 104.8(7)
C(4) N(2) C(1) 127.9(7)
C(2) N(2) C(1) 109.8(6)
C(4) N(2) C(2) 122.1(6)
N(2) C(2) C(3) 106.5(7)
N(2) C(2) C(6) 121.6(8)
C(5) N(3) C(1) 125.3(7)
C(3) N(3) C(1) 111.3(7)
C(5) N(3) C(3) 123.4(8)
N(3) C(3) C(2) 107.6(8)
N(3) C(3) C(7) 121.5(8)
N(4) C(29) C(28) 112.3(9)
C(30) N(4) C(29) 109(1)
C(31) N(4) C(29) 112(1)
C(31) N(4) C(30) 108(1)
N(5) C(21) N(6) 103.6(6)
C(24) N(5) C(21) 126.7(7)
C(22) N(5) C(21) 111.5(6)
C(24) N(5) C(22) 121.4(6)
N(5) C(22) C(23) 106.3(7)
N(5) C(22) C(26) 122.9(7)
C(25) N(6) C(21) 126.3(6)
C(23) N(6) C(21) 112.0(6)
C(25) N(6) C(23) 121.6(6)
N(6) C(23) C(22) 106.7(7)
N(6) C(23) C(27) 122.5(6)
C(6) C(2) C(3) 131.9(9)
C(2) C(3) C(7) 131.0(9)
C(12) C(8) C(9) 108.7(8)
C(8) C(12) C(13) 125.4(9)
C(8) C(12) C(16) 127.9(9)
C(12) C(13) C(14) 108.4(8)
C(16) C(12) C(13) 106.6(7)
C(12) C(13) C(17) 126.1(9)
C(12) C(16) C(15) 108.8(7)
C(12) C(16) C(20) 124.9(8)
C(13) C(14) C(15) 107.8(7)
C(17) C(13) C(14) 125.4(8)
C(13) C(14) C(18) 125.2(8)
C(14) C(15) C(16) 108.3(8)
C(18) C(14) C(15) 126.0(8)
C(14) C(15) C(19) 122.8(8)
C(19) C(15) C(16) 128.3(8)
C(15) C(16) C(20) 126.4(8)
C(26) C(22) C(23) 130.7(8)
C(22) C(23) C(27) 130.9(7)
C(32) C(28) C(29) 110.0(8)
C(28) C(32) C(33) 126.9(8)
C(28) C(32) C(36) 125.2(8)
C(32) C(33) C(34) 107.8(7)
C(36) C(32) C(33) 107.9(7)
C(32) C(33) C(37) 126.0(8)
C(32) C(36) C(35) 105.8(7)
C(32) C(36) C(40) 127.8(9)
C(33) C(34) C(35) 108.9(7)
C(37) C(33) C(34) 125.6(8)
C(33) C(34) C(38) 124.4(7)
C(34) C(35) C(36) 109.5(7)
C(38) C(34) C(35) 126.7(8)
C(34) C(35) C(39) 126.6(8)
C(39) C(35) C(36) 123.9(8)
C(35) C(36) C(40) 125.7(9)
C(43) C(41) C(42) 159(3)
C(41) C(43) C(45) 116(3)
N(1) C(9) H(15) 106.5918
N(1) C(9) H(16) 108.1118
N(1) C(10) H(17) 111.7513
N(1) C(10) H(18) 108.8310
N(1) C(10) H(19) 107.7993
N(1) C(11) H(20) 107.7450
N(1) C(11) H(21) 111.4414
N(1) C(11) H(22) 109.1992
N(2) C(4) H(3) 109.3864
N(2) C(4) H(1) 109.6927
N(2) C(4) H(2) 109.3286
N(3) C(5) H(6) 109.9385
N(3) C(5) H(4) 109.2012
N(3) C(5) H(5) 109.2652
N(4) C(29) H(49) 107.6765
N(4) C(29) H(50) 109.9257
N(4) C(30) H(51) 112.9752
N(4) C(30) H(52) 107.7829
N(4) C(30) H(53) 107.5991
N(4) C(31) H(54) 110.1989
N(4) C(31) H(55) 111.0948
N(4) C(31) H(56) 107.0791
N(5) C(24) H(37) 109.6328
N(5) C(24) H(35) 109.6211
N(5) C(24) H(36) 109.1535
N(6) C(25) H(40) 109.4351
N(6) C(25) H(39) 109.3454
N(6) C(25) H(38) 109.6317
C(2) C(6) H(7) 107.9764
C(2) C(6) H(8) 110.0698
C(2) C(6) H(9) 110.3455
C(3) C(7) H(10) 109.5474
C(3) C(7) H(11) 109.3912
C(3) C(7) H(12) 109.4734
H(3) C(4) H(1) 109.4754
H(2) C(4) H(1) 109.4751
H(3) C(4) H(2) 109.4689
H(6) C(5) H(4) 109.4692
H(5) C(5) H(4) 109.4763
H(6) C(5) H(5) 109.4759
H(8) C(6) H(7) 109.4712
H(9) C(6) H(7) 109.4767
H(9) C(6) H(8) 109.4770
H(11) C(7) H(10) 109.4695
H(12) C(7) H(10) 109.4752
H(12) C(7) H(11) 109.4705
H(13) C(8) C(9) 107.9376
H(14) C(8) C(9) 110.5575
C(8) C(9) H(15) 106.8271
C(8) C(9) H(16) 108.8909
H(13) C(8) C(12) 110.0278
H(14) C(8) C(12) 110.1345
H(14) C(8) H(13) 109.4637
H(16) C(9) H(15) 109.4637
H(18) C(10) H(17) 109.4788
H(19) C(10) H(17) 109.4700
H(19) C(10) H(18) 109.4715
H(21) C(11) H(20) 109.4662
H(22) C(11) H(20) 109.4807
H(22) C(11) H(21) 109.4737
C(13) C(17) H(25) 109.3131
C(13) C(17) H(24) 109.1114
C(13) C(17) H(23) 109.9897
C(14) C(18) H(28) 108.9668
C(14) C(18) H(26) 109.4037
C(14) C(18) H(27) 110.0383
C(15) C(19) H(31) 109.0497
C(15) C(19) H(29) 109.6178
C(15) C(19) H(30) 109.7421
C(16) C(20) H(34) 109.1988
C(16) C(20) H(32) 110.0554
C(16) C(20) H(33) 109.1455
H(25) C(17) H(23) 109.4665
H(24) C(17) H(23) 109.4713
H(25) C(17) H(24) 109.4740
H(28) C(18) H(26) 109.4671
H(27) C(18) H(26) 109.4729
H(28) C(18) H(27) 109.4767
H(31) C(19) H(29) 109.4700
H(30) C(19) H(29) 109.4778
H(31) C(19) H(30) 109.4690
H(34) C(20) H(32) 109.4737
H(33) C(20) H(32) 109.4786
H(34) C(20) H(33) 109.4737
C(22) C(26) H(41) 109.5247
C(22) C(26) H(42) 109.5334
C(22) C(26) H(43) 109.3539
C(23) C(27) H(46) 108.9582
C(23) C(27) H(44) 109.4994
C(23) C(27) H(45) 109.9496
H(37) C(24) H(35) 109.4736
H(36) C(24) H(35) 109.4740
H(37) C(24) H(36) 109.4720
H(40) C(25) H(38) 109.4692
H(39) C(25) H(38) 109.4699
H(40) C(25) H(39) 109.4759
H(42) C(26) H(41) 109.4715
H(43) C(26) H(41) 109.4711
H(43) C(26) H(42) 109.4727
H(46) C(27) H(44) 109.4696
H(45) C(27) H(44) 109.4773
H(46) C(27) H(45) 109.4717
H(47) C(28) C(29) 110.1239
H(48) C(28) C(29) 108.0918
C(28) C(29) H(49) 109.5891
C(28) C(29) H(50) 107.8980
H(47) C(28) C(32) 109.6210
H(48) C(28) C(32) 109.4788
H(48) C(28) H(47) 109.4571
H(50) C(29) H(49) 109.4642
H(52) C(30) H(51) 109.4699
H(53) C(30) H(51) 109.4700
H(53) C(30) H(52) 109.4758
H(55) C(31) H(54) 109.4750
H(56) C(31) H(54) 109.4752
H(56) C(31) H(55) 109.4761
C(33) C(37) H(59) 109.2231
C(33) C(37) H(57) 109.5488
C(33) C(37) H(58) 109.6412
C(34) C(38) H(62) 109.5206
C(34) C(38) H(60) 109.4396
C(34) C(38) H(61) 109.4507
C(35) C(39) H(65) 109.5214
C(35) C(39) H(63) 109.3442
C(35) C(39) H(64) 109.5491
C(36) C(40) H(68) 109.7061
C(36) C(40) H(67) 109.3976
C(36) C(40) H(66) 109.3056
H(59) C(37) H(57) 109.4715
H(58) C(37) H(57) 109.4708
H(59) C(37) H(58) 109.4716
H(62) C(38) H(60) 109.4726
H(61) C(38) H(60) 109.4732
H(62) C(38) H(61) 109.4706
H(65) C(39) H(63) 109.4690
H(64) C(39) H(63) 109.4738
H(65) C(39) H(64) 109.4699
H(68) C(40) H(66) 109.4706
H(67) C(40) H(66) 109.4721
H(68) C(40) H(67) 109.4752

loop_
_geom_bond_atom_site_label_1
_geom_bond_atom_site_label_2
_geom_bond_distance
Ir(1) Cl(1) 2.423(3)
Ir(1) Cl(2) 2.419(3)
Ir(1) C(1) 2.062(8)
Ir(1) C(12) 2.212(9)
Ir(1) C(13) 2.187(9)
Ir(1) C(14) 2.153(9)
Ir(1) C(15) 2.151(8)
Ir(1) C(16) 2.177(8)
Ir(2) Cl(3) 2.420(2)
Ir(2) Cl(4) 2.412(2)
Ir(2) C(21) 2.040(8)
Ir(2) C(32) 2.150(7)
Ir(2) C(33) 2.158(7)
Ir(2) C(34) 2.220(8)
Ir(2) C(35) 2.240(9)
Ir(2) C(36) 2.170(9)
N(1) C(9) 1.48(2)
N(1) C(10) 1.43(2)
N(1) C(11) 1.39(2)
N(2) C(1) 1.380(9)
N(2) C(2) 1.41(1)
N(2) C(4) 1.45(1)
N(3) C(1) 1.34(1)
N(3) C(3) 1.40(1)
N(3) C(5) 1.46(1)
N(4) C(29) 1.47(2)
N(4) C(30) 1.48(2)
N(4) C(31) 1.47(2)
N(5) C(21) 1.362(9)
N(5) C(22) 1.40(1)
N(5) C(24) 1.44(1)
N(6) C(21) 1.37(1)
N(6) C(23) 1.38(1)
N(6) C(25) 1.467(9)
C(2) C(3) 1.33(1)
C(2) C(6) 1.49(1)
C(3) C(7) 1.49(2)
C(8) C(9) 1.55(2)
C(8) C(12) 1.50(1)
C(12) C(13) 1.42(1)
C(12) C(16) 1.43(1)
C(13) C(14) 1.43(1)
C(13) C(17) 1.52(1)
C(14) C(15) 1.40(1)
C(14) C(18) 1.52(1)
C(15) C(16) 1.41(1)
C(15) C(19) 1.53(1)
C(16) C(20) 1.49(1)
C(22) C(23) 1.36(1)
C(22) C(26) 1.49(1)
C(23) C(27) 1.50(1)
C(28) C(29) 1.53(1)
C(28) C(32) 1.49(1)
C(32) C(33) 1.45(1)
C(32) C(36) 1.47(1)
C(33) C(34) 1.45(1)
C(33) C(37) 1.48(1)
C(34) C(35) 1.40(1)
C(34) C(38) 1.49(1)
C(35) C(36) 1.47(1)
C(35) C(39) 1.51(1)
C(36) C(40) 1.49(1)
C(41) C(42) 1.27(5)
C(41) C(43) 1.25(5)
C(43) C(45) 1.57(5)
C(4) H(1) 0.9500
C(4) H(2) 0.9500
C(4) H(3) 0.9500
C(5) H(4) 0.9500
C(5) H(5) 0.9501
C(5) H(6) 0.9501
C(6) H(7) 0.9500
C(6) H(8) 0.9501
C(6) H(9) 0.9499
C(7) H(10) 0.9500
C(7) H(11) 0.9500
C(7) H(12) 0.9500
C(8) H(13) 0.9499
C(8) H(14) 0.9501
C(9) H(15) 0.9499
C(9) H(16) 0.9500
C(10) H(17) 0.9500
C(10) H(18) 0.9501
C(10) H(19) 0.9501
C(11) H(20) 0.9500
C(11) H(21) 0.9501
C(11) H(22) 0.9501
C(17) H(23) 0.9500
C(17) H(24) 0.9500
C(17) H(25) 0.9500
C(18) H(26) 0.9500
C(18) H(27) 0.9500
C(18) H(28) 0.9500
C(19) H(29) 0.9500
C(19) H(30) 0.9500
C(19) H(31) 0.9499
C(20) H(32) 0.9500
C(20) H(33) 0.9500
C(20) H(34) 0.9501
C(24) H(35) 0.9500
C(24) H(36) 0.9501
C(24) H(37) 0.9501
C(25) H(38) 0.9500
C(25) H(39) 0.9500
C(25) H(40) 0.9500
C(26) H(41) 0.9500
C(26) H(42) 0.9501
C(26) H(43) 0.9500
C(27) H(44) 0.9500
C(27) H(45) 0.9500
C(27) H(46) 0.9500
C(28) H(47) 0.9500
C(28) H(48) 0.9500
C(29) H(49) 0.9499
C(29) H(50) 0.9500
C(30) H(51) 0.9500
C(30) H(52) 0.9500
C(30) H(53) 0.9501
C(31) H(54) 0.9501
C(31) H(55) 0.9500
C(31) H(56) 0.9500
C(37) H(57) 0.9500
C(37) H(58) 0.9499
C(37) H(59) 0.9500
C(38) H(60) 0.9499
C(38) H(61) 0.9500
C(38) H(62) 0.9500
C(39) H(63) 0.9500
C(39) H(64) 0.9500
C(39) H(65) 0.9500
C(40) H(66) 0.9501
C(40) H(67) 0.9501
C(40) H(68) 0.9501
H(53) C(30) 0.9501

loop_
_geom_contact_atom_site_label_1
_geom_contact_atom_site_label_2
_geom_contact_distance
_geom_contact_site_symmetry_2
Ir(1) N(2) 3.086(6) .
Ir(1) N(3) 3.084(7) .
Ir(1) C(4) 3.527(8) .
Ir(1) C(5) 3.50(1) .
Ir(1) C(8) 3.341(9) .
Ir(1) C(17) 3.32(1) .
Ir(1) C(18) 3.36(1) .
Ir(1) C(19) 3.33(1) .
Ir(1) C(20) 3.268(9) .
Ir(2) N(5) 3.066(6) .
Ir(2) N(6) 3.088(6) .
Ir(2) C(24) 3.497(7) .
Ir(2) C(25) 3.540(9) .
Ir(2) C(28) 3.221(9) .
Ir(2) C(37) 3.309(9) .
Ir(2) C(38) 3.33(1) .
Ir(2) C(39) 3.37(1) .
Ir(2) C(40) 3.33(1) .
Cl(1) Cl(2) 3.254(4) .
Cl(1) N(3) 3.459(8) .
Cl(1) C(1) 3.142(8) .
Cl(1) C(5) 3.25(1) .
Cl(1) C(12) 3.58(1) .
Cl(1) C(16) 3.352(9) .
Cl(1) C(20) 3.43(1) .
Cl(2) N(2) 3.505(7) .
Cl(2) C(1) 3.238(9) .
Cl(2) C(4) 3.29(1) .
Cl(2) C(13) 3.323(9) .
Cl(2) C(17) 3.41(1) .
Cl(3) Cl(4) 3.298(3) .
Cl(3) N(5) 3.459(6) .
Cl(3) C(21) 3.191(7) .
Cl(3) C(24) 3.252(9) .
Cl(3) C(35) 3.380(8) .
Cl(3) C(36) 3.463(8) .
Cl(3) C(39) 3.52(1) .
Cl(4) N(6) 3.512(6) .
Cl(4) C(21) 3.187(8) .
Cl(4) C(25) 3.300(9) .
Cl(4) C(33) 3.543(8) .
Cl(4) C(34) 3.330(8) .
Cl(4) C(38) 3.42(1) .
N(1) C(8) 2.58(2) .
N(2) N(3) 2.153(9) .
N(2) C(3) 2.20(1) .
N(2) C(5) 3.58(1) .
N(2) C(6) 2.53(1) .
N(3) C(2) 2.20(1) .
N(3) C(4) 3.57(1) .
N(3) C(7) 2.52(1) .
N(4) C(28) 2.49(1) .
N(5) N(6) 2.146(8) .
N(5) C(23) 2.20(1) .
N(5) C(25) 3.580(9) .
N(5) C(26) 2.53(1) .
N(6) C(22) 2.194(9) .
N(6) C(24) 3.553(9) .
N(6) C(27) 2.52(1) .
C(1) C(2) 2.29(1) .
C(1) C(3) 2.26(1) .
C(1) C(4) 2.54(1) .
C(1) C(5) 2.49(1) .
C(1) C(14) 3.27(1) .
C(1) C(15) 3.16(1) .
C(1) C(19) 3.52(1) .
C(2) C(4) 2.50(1) .
C(2) C(7) 2.56(1) .
C(3) C(4) 3.57(1) .
C(3) C(5) 2.52(1) .
C(3) C(6) 2.58(1) .
C(4) C(6) 2.97(1) .
C(5) C(7) 2.98(2) .
C(5) C(19) 3.50(2) .
C(6) C(7) 3.30(2) .
C(7) C(27) 3.41(1) 46502
C(8) C(10) 3.25(2) .
C(8) C(11) 3.05(2) .
C(8) C(13) 2.60(1) .
C(8) C(16) 2.63(1) .
C(8) C(17) 3.18(1) .
C(8) C(20) 3.20(2) .
C(9) C(10) 2.43(2) .
C(9) C(11) 2.43(2) .
C(9) C(12) 2.47(1) .
C(9) C(13) 3.32(1) .
C(9) C(16) 3.44(2) .
C(10) C(11) 2.41(2) .
C(12) C(14) 2.32(1) .
C(12) C(15) 2.31(1) .
C(12) C(17) 2.62(1) .
C(12) C(20) 2.59(1) .
C(13) C(15) 2.29(1) .
C(13) C(16) 2.29(1) .
C(13) C(18) 2.62(1) .
C(14) C(16) 2.28(1) .
C(14) C(17) 2.62(1) .
C(14) C(19) 2.57(1) .
C(15) C(18) 2.61(1) .
C(15) C(20) 2.60(1) .
C(16) C(19) 2.65(1) .
C(17) C(18) 3.19(2) .
C(18) C(19) 3.13(2) .
C(18) C(27) 3.59(1) 55401
C(19) C(20) 3.25(1) .
C(21) C(22) 2.28(1) .
C(21) C(23) 2.28(1) .
C(21) C(24) 2.51(1) .
C(21) C(25) 2.53(1) .
C(21) C(26) 3.57(1) 56602
C(21) C(28) 3.21(1) .
C(21) C(32) 3.06(1) .
C(21) C(33) 3.46(1) .
C(21) C(36) 3.52(1) .
C(22) C(22) 3.50(1) 56602
C(22) C(24) 2.47(1) .
C(22) C(25) 3.60(1) .
C(22) C(27) 2.60(1) .
C(23) C(24) 3.58(1) .
C(23) C(25) 2.48(1) .
C(23) C(26) 2.59(1) .
C(24) C(26) 2.96(1) .
C(25) C(27) 2.95(1) .
C(25) C(37) 3.56(1) .
C(26) C(21) 3.57(1) 56602
C(26) C(27) 3.31(1) .
C(27) C(7) 3.41(1) 46502
C(27) C(18) 3.59(1) 55601
C(28) C(31) 3.03(2) .
C(28) C(33) 2.63(1) .
C(28) C(36) 2.63(1) .
C(28) C(37) 3.22(1) .
C(28) C(40) 3.25(2) .
C(29) C(30) 2.41(2) .
C(29) C(31) 2.44(2) .
C(29) C(32) 2.47(1) .
C(29) C(33) 3.40(1) .
C(29) C(36) 3.45(1) .
C(30) C(31) 2.38(2) .
C(32) C(34) 2.34(1) .
C(32) C(35) 2.35(1) .
C(32) C(37) 2.61(1) .
C(32) C(40) 2.66(1) .
C(33) C(35) 2.32(1) .
C(33) C(36) 2.36(1) .
C(33) C(38) 2.61(1) .
C(34) C(36) 2.35(1) .
C(34) C(37) 2.61(1) .
C(34) C(39) 2.60(1) .
C(35) C(38) 2.59(1) .
C(35) C(40) 2.63(1) .
C(36) C(39) 2.63(1) .
C(37) C(38) 3.16(2) .
C(38) C(39) 3.19(1) .
C(39) C(40) 3.18(2) .
C(41) C(45) 2.41(4) .
C(42) C(43) 2.49(5) .
Ir(1) H(3) 3.1260 .
Ir(1) H(6) 3.0819 .
Ir(1) H(13) 3.5663 .
Ir(1) H(14) 3.4702 .
Ir(1) H(25) 3.3063 .
Ir(1) H(28) 3.3885 .
Ir(1) H(31) 3.3489 .
Ir(1) H(34) 3.2457 .
Ir(2) H(37) 3.0664 .
Ir(2) H(40) 3.1277 .
Ir(2) H(47) 3.3445 .
Ir(2) H(48) 3.4022 .
Ir(2) H(59) 3.3247 .
Ir(2) H(62) 3.3142 .
Ir(2) H(65) 3.3548 .
Ir(2) H(68) 3.3531 .
Cl(1) H(6) 2.4265 .
Cl(1) H(7) 3.4828 46502
Cl(1) H(13) 3.5873 .
Cl(1) H(18) 3.1679 45502
Cl(1) H(21) 3.1489 45502
Cl(1) H(30) 3.1024 55601
Cl(1) H(32) 3.4538 .
Cl(1) H(34) 2.9867 .
Cl(1) H(63) 3.0886 45501
Cl(2) H(1) 2.8921 .
Cl(2) H(3) 3.0754 .
Cl(2) H(11) 3.3456 46502
Cl(2) H(25) 2.7701 .
Cl(2) H(26) 3.4575 55601
Cl(2) H(27) 3.5892 55601
Cl(2) H(30) 3.4647 55601
Cl(2) H(39) 3.3124 .
Cl(2) H(46) 3.1819 .
Cl(3) H(2) 3.0682 56502
Cl(3) H(4) 3.2243 65601
Cl(3) H(5) 3.5376 65601
Cl(3) H(9) 2.7888 56502
Cl(3) H(37) 2.4240 .
Cl(3) H(42) 2.9466 56602
Cl(3) H(44) 3.4789 56602
Cl(3) H(45) 3.4564 56602
Cl(3) H(65) 2.8732 .
Cl(4) H(1) 3.4558 56502
Cl(4) H(2) 3.0377 56502
Cl(4) H(9) 3.4368 56502
Cl(4) H(36) 3.1041 55401
Cl(4) H(38) 2.9394 .
Cl(4) H(38) 3.4271 56502
Cl(4) H(40) 3.0620 .
Cl(4) H(42) 3.3159 56602
Cl(4) H(44) 3.2158 56502
Cl(4) H(59) 3.4074 .
Cl(4) H(60) 3.5106 .
Cl(4) H(62) 2.9278 .
N(1) H(13) 2.7358 .
N(1) H(14) 2.8310 .
N(1) H(15) 1.9761 .
N(1) H(16) 1.9941 .
N(1) H(17) 1.9845 .
N(1) H(18) 1.9517 .
N(1) H(19) 1.9397 .
N(1) H(20) 1.9091 .
N(1) H(21) 1.9508 .
N(1) H(22) 1.9258 .
N(1) H(33) 2.9400 45402
N(2) H(1) 1.9790 .
N(2) H(2) 1.9748 .
N(2) H(3) 1.9755 .
N(2) H(7) 2.9471 .
N(2) H(8) 3.2601 .
N(2) H(9) 2.6299 .
N(2) H(11) 3.2265 46502
N(2) H(28) 3.3860 .
N(3) H(4) 1.9897 .
N(3) H(5) 1.9905 .
N(3) H(6) 1.9982 .
N(3) H(7) 2.8134 46502
N(3) H(10) 2.9398 .
N(3) H(11) 3.2364 .
N(3) H(12) 2.6039 .
N(3) H(31) 2.9731 .
N(4) H(24) 3.3204 55601
N(4) H(47) 2.7368 .
N(4) H(48) 2.6137 .
N(4) H(49) 1.9751 .
N(4) H(50) 2.0012 .
N(4) H(51) 2.0445 .
N(4) H(52) 1.9854 .
N(4) H(53) 1.9832 .
N(4) H(54) 2.0039 .
N(4) H(55) 2.0140 .
N(4) H(56) 1.9677 .
N(5) H(35) 1.9748 .
N(5) H(36) 1.9695 .
N(5) H(37) 1.9750 .
N(5) H(41) 2.9590 .
N(5) H(42) 3.2509 .
N(5) H(42) 3.1658 56602
N(5) H(43) 2.6307 .
N(5) H(43) 3.5360 56602
N(5) H(47) 3.5070 .
N(5) H(48) 3.1965 .
N(6) H(38) 1.9974 .
N(6) H(39) 1.9942 .
N(6) H(40) 1.9951 .
N(6) H(42) 3.4410 56602
N(6) H(43) 3.0405 56602
N(6) H(44) 2.9452 .
N(6) H(45) 3.2423 .
N(6) H(46) 2.6150 .
N(6) H(47) 3.1175 .
C(1) H(1) 2.9650 .
C(1) H(2) 3.2384 .
C(1) H(3) 2.6675 .
C(1) H(4) 2.9208 .
C(1) H(5) 3.1933 .
C(1) H(6) 2.6182 .
C(1) H(7) 3.4164 46502
C(1) H(11) 3.5845 46502
C(1) H(28) 3.5694 .
C(1) H(31) 2.9815 .
C(2) H(1) 2.9543 .
C(2) H(2) 2.5707 .
C(2) H(3) 3.2114 .
C(2) H(7) 1.9994 .
C(2) H(8) 2.0237 .
C(2) H(9) 2.0268 .
C(2) H(10) 2.9982 .
C(2) H(11) 2.7179 .
C(2) H(11) 3.5486 46502
C(2) H(12) 3.2418 .
C(3) H(4) 2.9267 .
C(3) H(5) 2.6212 .
C(3) H(6) 3.2462 .
C(3) H(7) 2.9924 .
C(3) H(7) 3.0132 46502
C(3) H(8) 2.7458 .
C(3) H(9) 3.2610 .
C(3) H(10) 2.0130 .
C(3) H(11) 2.0112 .
C(3) H(12) 2.0122 .
C(4) H(7) 3.3035 .
C(4) H(9) 2.5985 .
C(4) H(11) 3.5014 46502
C(4) H(28) 2.8340 .
C(4) H(39) 3.3611 .
C(4) H(41) 3.2453 55401
C(4) H(42) 3.4491 55401
C(4) H(46) 3.2863 .
C(5) H(7) 2.9995 46502
C(5) H(10) 3.2751 .
C(5) H(12) 2.6290 .
C(5) H(29) 3.2801 .
C(5) H(31) 3.0695 .
C(5) H(34) 3.3297 .
C(5) H(62) 3.3982 45501
C(6) H(1) 3.2930 .
C(6) H(2) 2.5803 .
C(6) H(5) 3.5786 46502
C(6) H(11) 3.0472 .
C(6) H(31) 3.4547 46402
C(7) H(1) 3.3314 46502
C(7) H(4) 3.2682 .
C(7) H(5) 2.6293 .
C(7) H(7) 3.3491 46502
C(7) H(8) 3.0610 .
C(7) H(26) 3.2828 46402
C(7) H(44) 3.5130 46502
C(7) H(45) 2.9167 46502
C(7) H(46) 3.2775 46502
C(8) H(15) 2.0347 .
C(8) H(16) 2.0593 .
C(8) H(17) 3.1977 .
C(8) H(17) 3.0537 45502
C(8) H(19) 3.3275 .
C(8) H(22) 2.5831 .
C(8) H(24) 3.1094 .
C(8) H(25) 3.1861 .
C(8) H(32) 2.7820 .
C(9) H(13) 2.0480 .
C(9) H(14) 2.0788 .
C(9) H(16) 3.5722 45402
C(9) H(17) 2.8270 .
C(9) H(18) 3.1997 .
C(9) H(19) 2.4415 .
C(9) H(19) 3.5172 45402
C(9) H(20) 2.8586 .
C(9) H(21) 3.1870 .
C(9) H(22) 2.4238 .
C(9) H(24) 3.1975 .
C(9) H(32) 3.4374 .
C(9) H(33) 3.4602 45402
C(9) H(52) 3.2739 55401
C(10) H(13) 2.9885 .
C(10) H(13) 3.3385 45502
C(10) H(14) 3.5466 45502
C(10) H(15) 3.1844 .
C(10) H(16) 2.4985 .
C(10) H(16) 3.5915 45402
C(10) H(20) 3.0478 .
C(10) H(21) 2.4281 .
C(10) H(22) 2.9773 .
C(10) H(33) 3.1239 45402
C(10) H(55) 2.9200 45502
C(11) H(13) 3.2699 .
C(11) H(13) 3.4260 45502
C(11) H(14) 2.8506 .
C(11) H(15) 2.6147 .
C(11) H(16) 3.2095 .
C(11) H(17) 2.6169 .
C(11) H(18) 2.6664 .
C(11) H(19) 3.1804 .
C(11) H(51) 3.3032 .
C(11) H(64) 3.5690 55502
C(12) H(13) 2.0295 .
C(12) H(14) 2.0308 .
C(12) H(15) 2.6631 .
C(12) H(16) 2.5855 .
C(12) H(23) 3.3696 .
C(12) H(24) 2.8471 .
C(12) H(25) 2.8846 .
C(12) H(32) 2.6515 .
C(12) H(33) 3.1677 .
C(12) H(34) 3.1929 .
C(13) H(13) 3.3284 .
C(13) H(14) 2.7434 .
C(13) H(15) 3.0912 .
C(13) H(16) 3.5199 .
C(13) H(23) 2.0468 .
C(13) H(24) 2.0366 .
C(13) H(25) 2.0390 .
C(13) H(26) 3.3694 .
C(13) H(27) 2.8391 .
C(13) H(28) 2.9017 .
C(13) H(54) 3.3940 55401
C(14) H(3) 3.1338 .
C(14) H(23) 2.6858 .
C(14) H(24) 3.2099 .
C(14) H(25) 3.2068 .
C(14) H(26) 2.0447 .
C(14) H(27) 2.0521 .
C(14) H(28) 2.0396 .
C(14) H(29) 3.3310 .
C(14) H(30) 2.8081 .
C(14) H(31) 2.8173 .
C(14) H(54) 3.3039 55401
C(15) H(4) 3.5101 .
C(15) H(6) 3.5767 .
C(15) H(18) 3.3540 45402
C(15) H(26) 2.6756 .
C(15) H(27) 3.1737 .
C(15) H(28) 3.2147 .
C(15) H(29) 2.0507 .
C(15) H(30) 2.0522 .
C(15) H(31) 2.0440 .
C(15) H(32) 3.3456 .
C(15) H(33) 2.8452 .
C(15) H(34) 2.8356 .
C(16) H(6) 3.5777 .
C(16) H(13) 2.7444 .
C(16) H(14) 3.3205 .
C(16) H(16) 3.1827 .
C(16) H(18) 3.4746 45402
C(16) H(19) 3.3020 45402
C(16) H(29) 2.7336 .
C(16) H(30) 3.1943 .
C(16) H(31) 3.2588 .
C(16) H(32) 2.0267 .
C(16) H(33) 2.0161 .
C(16) H(34) 2.0168 .
C(17) H(14) 2.9304 .
C(17) H(15) 3.1241 .
C(17) H(27) 3.1262 .
C(17) H(28) 3.1863 .
C(17) H(54) 3.4896 55401
C(17) H(57) 3.0821 .
C(18) H(3) 2.7974 .
C(18) H(10) 3.5793 46402
C(18) H(23) 2.7697 .
C(18) H(30) 3.0445 .
C(18) H(31) 3.1031 .
C(18) H(41) 3.1533 55401
C(18) H(45) 2.9276 55401
C(18) H(54) 3.1353 55401
C(19) H(4) 2.8804 .
C(19) H(6) 3.5983 .
C(19) H(8) 2.9449 46402
C(19) H(18) 3.2563 45402
C(19) H(26) 2.6913 .
C(19) H(33) 3.1856 .
C(19) H(34) 3.2374 .
C(19) H(65) 3.2526 45401
C(20) H(6) 3.4405 .
C(20) H(13) 2.8724 .
C(20) H(16) 3.4433 .
C(20) H(19) 3.4841 45402
C(20) H(29) 2.8629 .
C(20) H(51) 3.4662 45502
C(20) H(52) 3.4611 45502
C(21) H(35) 2.9338 .
C(21) H(36) 3.2086 .
C(21) H(37) 2.6343 .
C(21) H(38) 2.9566 .
C(21) H(39) 3.2339 .
C(21) H(40) 2.6540 .
C(21) H(42) 3.0427 56602
C(21) H(43) 3.3024 56602
C(21) H(47) 2.9459 .
C(21) H(48) 3.1119 .
C(22) H(27) 3.4941 55601
C(22) H(28) 3.4018 55601
C(22) H(35) 2.8491 .
C(22) H(36) 2.5862 .
C(22) H(37) 3.2222 .
C(22) H(41) 2.0159 .
C(22) H(42) 2.0161 .
C(22) H(43) 2.0139 .
C(22) H(43) 3.4908 56602
C(22) H(44) 3.0397 .
C(22) H(45) 2.7570 .
C(22) H(46) 3.2730 .
C(23) H(27) 3.3745 55601
C(23) H(28) 3.5798 55601
C(23) H(36) 3.3604 56602
C(23) H(38) 2.9268 .
C(23) H(39) 2.5647 .
C(23) H(40) 3.1964 .
C(23) H(41) 3.0235 .
C(23) H(42) 2.7392 .
C(23) H(43) 3.2686 .
C(23) H(43) 3.1784 56602
C(23) H(44) 2.0256 .
C(23) H(45) 2.0308 .
C(23) H(46) 2.0193 .
C(24) H(41) 3.2267 .
C(24) H(43) 2.6505 .
C(24) H(44) 2.9818 56602
C(24) H(48) 3.2868 .
C(24) H(59) 3.2049 55601
C(24) H(60) 3.3080 55601
C(24) H(68) 2.7648 .
C(25) H(41) 3.3459 55401
C(25) H(43) 3.2860 55401
C(25) H(43) 3.5808 56602
C(25) H(44) 3.2640 .
C(25) H(46) 2.5911 .
C(25) H(47) 3.4654 .
C(25) H(57) 3.4233 .
C(25) H(59) 3.0365 .
C(26) H(2) 3.4804 55601
C(26) H(3) 3.2804 55601
C(26) H(28) 3.0277 55601
C(26) H(35) 3.2157 .
C(26) H(36) 2.6184 .
C(26) H(38) 3.2551 55601
C(26) H(45) 3.0639 .
C(27) H(1) 3.1902 .
C(27) H(10) 3.3560 46502
C(27) H(11) 3.4463 46502
C(27) H(12) 2.9007 46502
C(27) H(26) 3.3007 55601
C(27) H(27) 3.4295 55601
C(27) H(28) 3.4674 55601
C(27) H(36) 3.2117 56602
C(27) H(38) 3.2801 .
C(27) H(39) 2.5659 .
C(27) H(42) 3.0570 .
C(28) H(35) 3.5262 .
C(28) H(49) 2.0512 .
C(28) H(50) 2.0314 .
C(28) H(54) 2.9551 .
C(28) H(56) 3.0081 .
C(28) H(57) 2.7960 .
C(28) H(67) 3.2115 .
C(28) H(68) 3.2303 .
C(29) H(47) 2.0575 .
C(29) H(48) 2.0337 .
C(29) H(51) 2.8420 .
C(29) H(52) 3.1685 .
C(29) H(53) 2.3977 .
C(29) H(54) 2.8406 .
C(29) H(55) 3.2143 .
C(29) H(56) 2.4234 .
C(29) H(57) 3.1973 .
C(29) H(67) 3.4513 .
C(30) H(15) 3.4169 55601
C(30) H(32) 3.3586 45502
C(30) H(49) 2.5020 .
C(30) H(50) 2.6565 .
C(30) H(54) 3.1685 .
C(30) H(55) 2.3952 .
C(30) H(56) 2.7670 .
C(31) H(17) 3.4852 45502
C(31) H(19) 3.3742 45502
C(31) H(24) 3.5792 55601
C(31) H(27) 3.2955 55601
C(31) H(47) 2.7839 .
C(31) H(48) 3.2707 .
C(31) H(49) 3.2311 .
C(31) H(50) 2.5833 .
C(31) H(51) 2.4547 .
C(31) H(52) 2.7432 .
C(31) H(53) 3.1628 .
C(32) H(40) 3.5747 .
C(32) H(47) 2.0175 .
C(32) H(48) 2.0159 .
C(32) H(49) 2.6061 .
C(32) H(50) 2.6813 .
C(32) H(57) 2.6672 .
C(32) H(58) 3.1883 .
C(32) H(59) 3.2134 .
C(32) H(66) 3.3995 .
C(32) H(67) 2.8831 .
C(32) H(68) 2.9321 .
C(33) H(40) 3.0475 .
C(33) H(47) 2.7551 .
C(33) H(48) 3.3406 .
C(33) H(50) 3.1987 .
C(33) H(57) 2.0123 .
C(33) H(58) 2.0133 .
C(33) H(59) 2.0085 .
C(33) H(60) 2.6496 .
C(33) H(61) 3.2141 .
C(33) H(62) 3.1846 .
C(34) H(57) 3.3612 .
C(34) H(58) 2.8152 .
C(34) H(59) 2.8904 .
C(34) H(60) 2.0203 .
C(34) H(61) 2.0205 .
C(34) H(62) 2.0213 .
C(34) H(63) 2.6669 .
C(34) H(64) 3.1731 .
C(34) H(65) 3.1966 .
C(35) H(60) 3.3281 .
C(35) H(61) 2.8160 .
C(35) H(62) 2.8658 .
C(35) H(63) 2.0300 .
C(35) H(64) 2.0324 .
C(35) H(65) 2.0321 .
C(35) H(66) 2.6806 .
C(35) H(67) 3.1834 .
C(35) H(68) 3.2627 .
C(36) H(37) 3.3846 .
C(36) H(47) 3.3274 .
C(36) H(48) 2.7091 .
C(36) H(49) 3.2084 .
C(36) H(63) 3.3861 .
C(36) H(64) 2.8836 .
C(36) H(65) 2.8443 .
C(36) H(66) 2.0128 .
C(36) H(67) 2.0139 .
C(36) H(68) 2.0174 .
C(37) H(23) 3.4480 .
C(37) H(24) 3.5588 .
C(37) H(25) 3.3539 .
C(37) H(35) 3.2491 55401
C(37) H(40) 2.6240 .
C(37) H(47) 2.9706 .
C(37) H(50) 3.2091 .
C(37) H(60) 2.7233 .
C(38) H(58) 3.0814 .
C(38) H(59) 3.1639 .
C(38) H(63) 2.7778 .
C(38) H(66) 3.4564 55401
C(38) H(68) 3.1095 55401
C(39) H(20) 3.5171 55502
C(39) H(29) 2.8794 65601
C(39) H(61) 3.1129 .
C(39) H(62) 3.2110 .
C(39) H(66) 2.7433 .
C(40) H(35) 3.2303 .
C(40) H(37) 3.1459 .
C(40) H(48) 2.9153 .
C(40) H(49) 3.4022 .
C(40) H(60) 2.9421 55601
C(40) H(61) 3.5450 55601
C(40) H(64) 3.1405 .
C(40) H(65) 3.1381 .
C(41) H(49) 3.3802 66501
C(41) H(50) 3.2767 66501
C(41) H(58) 3.3837 66502
C(42) H(20) 3.1069 66501
C(42) H(50) 3.3818 66501
C(43) H(49) 3.0057 66501
C(43) H(50) 3.4830 66501
C(43) H(53) 3.2749 66501
C(43) H(58) 2.9499 66502
C(43) H(67) 3.4328 66602
C(45) H(49) 3.5008 66501
C(45) H(58) 3.2700 66502
H(1) Cl(4) 3.4558 56502
H(1) C(7) 3.3314 46502
H(2) Cl(3) 3.0682 56502
H(2) Cl(4) 3.0377 56502
H(2) C(26) 3.4804 55401
H(3) C(26) 3.2804 55401
H(4) Cl(3) 3.2243 45401
H(5) Cl(3) 3.5376 45401
H(5) C(6) 3.5786 46502
H(7) Cl(1) 3.4828 46502
H(7) N(3) 2.8134 46502
H(7) C(1) 3.4164 46502
H(7) C(3) 3.0132 46502
H(7) C(5) 2.9995 46502
H(7) C(7) 3.3491 46502
H(8) C(19) 2.9449 46402
H(9) Cl(3) 2.7888 56502
H(9) Cl(4) 3.4368 56502
H(10) C(18) 3.5793 46402
H(10) C(27) 3.3560 46502
H(11) Cl(2) 3.3456 46502
H(11) N(2) 3.2265 46502
H(11) C(1) 3.5845 46502
H(11) C(2) 3.5486 46502
H(11) C(4) 3.5014 46502
H(11) C(27) 3.4463 46502
H(12) C(27) 2.9007 46502
H(13) C(10) 3.3385 45502
H(13) C(11) 3.4260 45502
H(14) C(10) 3.5466 45502
H(15) C(30) 3.4169 55401
H(16) C(9) 3.5722 45402
H(16) C(10) 3.5915 45402
H(17) C(8) 3.0537 45502
H(17) C(31) 3.4852 45502
H(18) Cl(1) 3.1679 45502
H(18) C(15) 3.3540 45402
H(18) C(16) 3.4746 45402
H(18) C(19) 3.2563 45402
H(19) C(9) 3.5172 45402
H(19) C(16) 3.3020 45402
H(19) C(20) 3.4841 45402
H(19) C(31) 3.3742 45502
H(20) C(39) 3.5171 55502
H(20) C(42) 3.1069 44501
H(21) Cl(1) 3.1489 45502
H(24) N(4) 3.3204 55401
H(24) C(31) 3.5792 55401
H(26) Cl(2) 3.4575 55401
H(26) C(7) 3.2828 46402
H(26) C(27) 3.3007 55401
H(27) Cl(2) 3.5892 55401
H(27) C(22) 3.4941 55401
H(27) C(23) 3.3745 55401
H(27) C(27) 3.4295 55401
H(27) C(31) 3.2955 55401
H(28) C(22) 3.4018 55401
H(28) C(23) 3.5798 55401
H(28) C(26) 3.0277 55401
H(28) C(27) 3.4674 55401
H(29) C(39) 2.8794 45401
H(30) Cl(1) 3.1024 55401
H(30) Cl(2) 3.4647 55401
H(31) C(6) 3.4547 46402
H(32) C(30) 3.3586 45502
H(33) N(1) 2.9400 45402
H(33) C(9) 3.4602 45402
H(33) C(10) 3.1239 45402
H(35) C(37) 3.2491 55601
H(36) Cl(4) 3.1041 55601
H(36) C(23) 3.3604 56602
H(36) C(27) 3.2117 56602
H(38) Cl(4) 3.4271 56502
H(38) C(26) 3.2551 55401
H(41) C(4) 3.2453 55601
H(41) C(18) 3.1533 55601
H(41) C(25) 3.3459 55601
H(42) Cl(3) 2.9466 56602
H(42) Cl(4) 3.3159 56602
H(42) N(5) 3.1658 56602
H(42) N(6) 3.4410 56602
H(42) C(4) 3.4491 55601
H(42) C(21) 3.0427 56602
H(43) N(5) 3.5360 56602
H(43) N(6) 3.0405 56602
H(43) C(21) 3.3024 56602
H(43) C(22) 3.4908 56602
H(43) C(23) 3.1784 56602
H(43) C(25) 3.2860 55601
H(43) C(25) 3.5808 56602
H(44) Cl(3) 3.4789 56602
H(44) Cl(4) 3.2158 56502
H(44) C(7) 3.5130 46502
H(44) C(24) 2.9818 56602
H(45) Cl(3) 3.4564 56602
H(45) C(7) 2.9167 46502
H(45) C(18) 2.9276 55601
H(46) C(7) 3.2775 46502
H(49) C(41) 3.3802 44501
H(49) C(43) 3.0057 44501
H(49) C(45) 3.5008 44501
H(50) C(41) 3.2767 44501
H(50) C(42) 3.3818 44501
H(50) C(43) 3.4830 44501
H(51) C(20) 3.4662 45502
H(52) C(9) 3.2739 55601
H(52) C(20) 3.4611 45502
H(53) N(4) 1.9832 .
H(53) C(29) 2.3977 .
H(53) C(31) 3.1628 .
H(53) C(43) 3.2749 44501
H(54) C(13) 3.3940 55601
H(54) C(14) 3.3039 55601
H(54) C(17) 3.4896 55601
H(54) C(18) 3.1353 55601
H(55) C(10) 2.9200 45502
H(58) C(41) 3.3837 66502
H(58) C(43) 2.9499 66502
H(58) C(45) 3.2700 66502
H(59) C(24) 3.2049 55401
H(60) C(24) 3.3080 55401
H(60) C(40) 2.9421 55401
H(61) C(40) 3.5450 55401
H(62) C(5) 3.3982 65501
H(63) Cl(1) 3.0886 65501
H(64) C(11) 3.5690 55502
H(65) C(19) 3.2526 65601
H(66) C(38) 3.4564 55601
H(67) C(43) 3.4328 66602
H(68) C(38) 3.1095 55601

loop_
_geom_torsion_atom_site_label_1
_geom_torsion_atom_site_label_2
_geom_torsion_atom_site_label_3
_geom_torsion_atom_site_label_4
_geom_torsion
Cl(1) Ir(1) C(1) N(2) 132.1(7)
Cl(1) Ir(1) C(1) N(3) -52.7(7)
Cl(2) Ir(1) C(1) N(2) 47.7(7)
Cl(2) Ir(1) C(1) N(3) -137.0(7)
C(12) Ir(1) C(1) N(2) -106.9(8)
C(12) Ir(1) C(1) N(3) 68(1)
C(13) Ir(1) C(1) N(2) -47.7(8)
C(13) Ir(1) C(1) N(3) 127.6(7)
C(14) Ir(1) C(1) N(2) -69.0(7)
C(14) Ir(1) C(1) N(3) 106.3(7)
C(15) Ir(1) C(1) N(2) -107.4(7)
C(15) Ir(1) C(1) N(3) 67.9(7)
C(16) Ir(1) C(1) N(2) -134.7(6)
C(16) Ir(1) C(1) N(3) 40.5(9)
Cl(1) Ir(1) C(12) C(8) -41.2(9)
Cl(1) Ir(1) C(12) C(13) -161.2(4)
Cl(1) Ir(1) C(12) C(16) 81.5(5)
Cl(2) Ir(1) C(12) C(8) 45.8(9)
Cl(2) Ir(1) C(12) C(13) -74.2(5)
Cl(2) Ir(1) C(12) C(16) 168.6(4)
C(1) Ir(1) C(12) C(8) -160.5(6)
C(1) Ir(1) C(12) C(13) 79(1)
C(1) Ir(1) C(12) C(16) -37(1)
C(13) Ir(1) C(12) C(8) 119(1)
C(13) Ir(1) C(12) C(16) -117.3(6)
C(14) Ir(1) C(12) C(8) 157(1)
C(14) Ir(1) C(12) C(13) 37.5(4)
C(14) Ir(1) C(12) C(16) -79.7(5)
C(15) Ir(1) C(12) C(8) -159(1)
C(15) Ir(1) C(12) C(13) 80.1(4)
C(15) Ir(1) C(12) C(16) -37.2(4)
C(16) Ir(1) C(12) C(8) -122(1)
C(16) Ir(1) C(12) C(13) 117.3(6)
Cl(1) Ir(1) C(13) C(12) 27.0(6)
Cl(1) Ir(1) C(13) C(14) 145.5(4)
Cl(1) Ir(1) C(13) C(17) -95.0(8)
Cl(2) Ir(1) C(13) C(12) 111.3(4)
Cl(2) Ir(1) C(13) C(14) -130.3(4)
Cl(2) Ir(1) C(13) C(17) -10.8(8)
C(1) Ir(1) C(13) C(12) -153.3(4)
C(1) Ir(1) C(13) C(14) -34.9(6)
C(1) Ir(1) C(13) C(17) 84.6(8)
C(12) Ir(1) C(13) C(14) 118.4(6)
C(12) Ir(1) C(13) C(17) -122.1(9)
C(14) Ir(1) C(13) C(12) -118.4(6)
C(14) Ir(1) C(13) C(17) 119.5(9)
C(15) Ir(1) C(13) C(12) -80.6(4)
C(15) Ir(1) C(13) C(14) 37.8(4)
C(15) Ir(1) C(13) C(17) 157.3(9)
C(16) Ir(1) C(13) C(12) -37.8(4)
C(16) Ir(1) C(13) C(14) 80.6(4)
C(16) Ir(1) C(13) C(17) -159.9(9)
Cl(1) Ir(1) C(14) C(13) -89.8(7)
Cl(1) Ir(1) C(14) C(15) 27.1(9)
Cl(1) Ir(1) C(14) C(18) 148.6(6)
Cl(2) Ir(1) C(14) C(13) 57.7(5)
Cl(2) Ir(1) C(14) C(15) 174.7(4)
Cl(2) Ir(1) C(14) C(18) -63.8(9)
C(1) Ir(1) C(14) C(13) 155.9(4)
C(1) Ir(1) C(14) C(15) -87.2(5)
C(1) Ir(1) C(14) C(18) 34.4(9)
C(12) Ir(1) C(14) C(13) -36.8(4)
C(12) Ir(1) C(14) C(15) 80.2(5)
C(12) Ir(1) C(14) C(18) -158(1)
C(13) Ir(1) C(14) C(15) 116.9(6)
C(13) Ir(1) C(14) C(18) -121(1)
C(15) Ir(1) C(14) C(13) -116.9(6)
C(15) Ir(1) C(14) C(18) 121(1)
C(16) Ir(1) C(14) C(13) -79.3(4)
C(16) Ir(1) C(14) C(15) 37.7(4)
C(16) Ir(1) C(14) C(18) 159(1)
Cl(1) Ir(1) C(15) C(14) -168.0(4)
Cl(1) Ir(1) C(15) C(16) -50.5(6)
Cl(1) Ir(1) C(15) C(19) 74.6(8)
Cl(2) Ir(1) C(15) C(14) -10.7(8)
Cl(2) Ir(1) C(15) C(16) 106.8(6)
Cl(2) Ir(1) C(15) C(19) -128.1(7)
C(1) Ir(1) C(15) C(14) 99.4(5)
C(1) Ir(1) C(15) C(16) -143.1(5)
C(1) Ir(1) C(15) C(19) -18.0(8)
C(12) Ir(1) C(15) C(14) -80.5(5)
C(12) Ir(1) C(15) C(16) 37.0(5)
C(12) Ir(1) C(15) C(19) 162.1(9)
C(13) Ir(1) C(15) C(14) -38.2(4)
C(13) Ir(1) C(15) C(16) 79.3(5)
C(13) Ir(1) C(15) C(19) -155.6(8)
C(14) Ir(1) C(15) C(16) 117.5(7)
C(14) Ir(1) C(15) C(19) -117.4(9)
C(16) Ir(1) C(15) C(14) -117.5(7)
C(16) Ir(1) C(15) C(19) 125(1)
Cl(1) Ir(1) C(16) C(12) -103.3(5)
Cl(1) Ir(1) C(16) C(15) 138.2(5)
Cl(1) Ir(1) C(16) C(20) 17.3(8)
Cl(2) Ir(1) C(16) C(12) -18.0(7)
Cl(2) Ir(1) C(16) C(15) -136.4(5)
Cl(2) Ir(1) C(16) C(20) 102.6(8)
C(1) Ir(1) C(16) C(12) 166.0(4)
C(1) Ir(1) C(16) C(15) 47.5(6)
C(1) Ir(1) C(16) C(20) -73.4(8)
C(12) Ir(1) C(16) C(15) -118.4(7)
C(12) Ir(1) C(16) C(20) 120.6(9)
C(13) Ir(1) C(16) C(12) 37.5(4)
C(13) Ir(1) C(16) C(15) -80.9(5)
C(13) Ir(1) C(16) C(20) 158.2(9)
C(14) Ir(1) C(16) C(12) 80.8(5)
C(14) Ir(1) C(16) C(15) -37.6(5)
C(14) Ir(1) C(16) C(20) -158.6(9)
C(15) Ir(1) C(16) C(12) 118.4(7)
C(15) Ir(1) C(16) C(20) -120(1)
Cl(3) Ir(2) C(21) N(5) -47.6(6)
Cl(3) Ir(2) C(21) N(6) 136.6(6)
Cl(4) Ir(2) C(21) N(5) -133.7(6)
Cl(4) Ir(2) C(21) N(6) 50.5(6)
C(32) Ir(2) C(21) N(5) 87.2(6)
C(32) Ir(2) C(21) N(6) -88.6(6)
C(33) Ir(2) C(21) N(5) 123.5(5)
C(33) Ir(2) C(21) N(6) -52.2(6)
C(34) Ir(2) C(21) N(5) 130.9(5)
C(34) Ir(2) C(21) N(6) -44.9(8)
C(35) Ir(2) C(21) N(5) 50.5(8)
C(35) Ir(2) C(21) N(6) -125.2(5)
C(36) Ir(2) C(21) N(5) 51.3(6)
C(36) Ir(2) C(21) N(6) -124.5(6)
Cl(3) Ir(2) C(32) C(28) 92.1(8)
Cl(3) Ir(2) C(32) C(33) -145.8(4)
Cl(3) Ir(2) C(32) C(36) -27.9(6)
Cl(4) Ir(2) C(32) C(28) -99.0(7)
Cl(4) Ir(2) C(32) C(33) 23.1(7)
Cl(4) Ir(2) C(32) C(36) 141.0(4)
C(21) Ir(2) C(32) C(28) -3.0(7)
C(21) Ir(2) C(32) C(33) 119.0(5)
C(21) Ir(2) C(32) C(36) -123.1(5)
C(33) Ir(2) C(32) C(28) -122.1(9)
C(33) Ir(2) C(32) C(36) 117.9(6)
C(34) Ir(2) C(32) C(28) -160.1(8)
C(34) Ir(2) C(32) C(33) -38.1(4)
C(34) Ir(2) C(32) C(36) 79.9(5)
C(35) Ir(2) C(32) C(28) 159.2(8)
C(35) Ir(2) C(32) C(33) -78.7(5)
C(35) Ir(2) C(32) C(36) 39.2(4)
C(36) Ir(2) C(32) C(28) 120.0(9)
C(36) Ir(2) C(32) C(33) -117.9(6)
Cl(3) Ir(2) C(33) C(32) 88.3(7)
Cl(3) Ir(2) C(33) C(34) -28.6(8)
Cl(3) Ir(2) C(33) C(37) -150.9(6)
Cl(4) Ir(2) C(33) C(32) -164.7(4)
Cl(4) Ir(2) C(33) C(34) 78.4(4)
Cl(4) Ir(2) C(33) C(37) -44.0(8)
C(21) Ir(2) C(33) C(32) -69.1(5)
C(21) Ir(2) C(33) C(34) 174.0(4)
C(21) Ir(2) C(33) C(37) 51.6(8)
C(32) Ir(2) C(33) C(34) -116.9(6)
C(32) Ir(2) C(33) C(37) 120.8(9)
C(34) Ir(2) C(33) C(32) 116.9(6)
C(34) Ir(2) C(33) C(37) -122.4(9)
C(35) Ir(2) C(33) C(32) 81.4(5)
C(35) Ir(2) C(33) C(34) -35.4(4)
C(35) Ir(2) C(33) C(37) -157.8(9)
C(36) Ir(2) C(33) C(32) 38.3(4)
C(36) Ir(2) C(33) C(34) -78.6(4)
C(36) Ir(2) C(33) C(37) 159.0(9)
Cl(3) Ir(2) C(34) C(33) 167.3(4)
Cl(3) Ir(2) C(34) C(35) 47.9(5)
Cl(3) Ir(2) C(34) C(38) -75.1(8)
Cl(4) Ir(2) C(34) C(33) -106.2(4)
Cl(4) Ir(2) C(34) C(35) 134.5(4)
Cl(4) Ir(2) C(34) C(38) 11.5(7)
C(21) Ir(2) C(34) C(33) -11.0(7)
C(21) Ir(2) C(34) C(35) -130.4(4)
C(21) Ir(2) C(34) C(38) 106.6(7)
C(32) Ir(2) C(34) C(33) 38.6(4)
C(32) Ir(2) C(34) C(35) -80.8(4)
C(32) Ir(2) C(34) C(38) 156.2(8)
C(33) Ir(2) C(34) C(35) -119.4(6)
C(33) Ir(2) C(34) C(38) 117.6(9)
C(35) Ir(2) C(34) C(33) 119.4(6)
C(35) Ir(2) C(34) C(38) -123.0(9)
C(36) Ir(2) C(34) C(33) 82.9(4)
C(36) Ir(2) C(34) C(35) -36.5(4)
C(36) Ir(2) C(34) C(38) -159.5(8)
Cl(3) Ir(2) C(35) C(34) -139.8(4)
Cl(3) Ir(2) C(35) C(36) 98.8(4)
Cl(3) Ir(2) C(35) C(39) -17.8(8)
Cl(4) Ir(2) C(35) C(34) -52.7(5)
Cl(4) Ir(2) C(35) C(36) -174.1(4)
Cl(4) Ir(2) C(35) C(39) 69.2(8)
C(21) Ir(2) C(35) C(34) 122.5(5)
C(21) Ir(2) C(35) C(36) 1.1(7)
C(21) Ir(2) C(35) C(39) -115.5(8)
C(32) Ir(2) C(35) C(34) 81.3(4)
C(32) Ir(2) C(35) C(36) -40.1(4)
C(32) Ir(2) C(35) C(39) -156.8(9)
C(33) Ir(2) C(35) C(34) 37.5(4)
C(33) Ir(2) C(35) C(36) -83.9(4)
C(33) Ir(2) C(35) C(39) 159.4(9)
C(34) Ir(2) C(35) C(36) -121.4(5)
C(34) Ir(2) C(35) C(39) 122.0(9)
C(36) Ir(2) C(35) C(34) 121.4(5)
C(36) Ir(2) C(35) C(39) -116.6(9)
Cl(3) Ir(2) C(36) C(32) 160.3(4)
Cl(3) Ir(2) C(36) C(35) -85.0(4)
Cl(3) Ir(2) C(36) C(40) 37(1)
Cl(4) Ir(2) C(36) C(32) -102.2(7)
Cl(4) Ir(2) C(36) C(35) 12.5(8)
Cl(4) Ir(2) C(36) C(40) 135.2(8)
C(21) Ir(2) C(36) C(32) 65.9(5)
C(21) Ir(2) C(36) C(35) -179.4(4)
C(21) Ir(2) C(36) C(40) -56(1)
C(32) Ir(2) C(36) C(35) 114.7(5)
C(32) Ir(2) C(36) C(40) -122(1)
C(33) Ir(2) C(36) C(32) -37.7(4)
C(33) Ir(2) C(36) C(35) 77.0(4)
C(33) Ir(2) C(36) C(40) -160(1)
C(34) Ir(2) C(36) C(32) -80.4(4)
C(34) Ir(2) C(36) C(35) 34.3(4)
C(34) Ir(2) C(36) C(40) 157(1)
C(35) Ir(2) C(36) C(32) -114.7(5)
C(35) Ir(2) C(36) C(40) 122(1)
C(10) N(1) C(9) C(8) 81(1)
C(11) N(1) C(9) C(8) -57(2)
C(2) N(2) C(1) Ir(1) 179.2(5)
C(2) N(2) C(1) N(3) 3.0(8)
C(4) N(2) C(1) Ir(1) 2(1)
C(4) N(2) C(1) N(3) -173.7(7)
C(1) N(2) C(2) C(3) -3(1)
C(1) N(2) C(2) C(6) 178.5(8)
C(4) N(2) C(2) C(3) 173.8(7)
C(4) N(2) C(2) C(6) -4(1)
C(3) N(3) C(1) Ir(1) -177.9(6)
C(3) N(3) C(1) N(2) -1.9(9)
C(5) N(3) C(1) Ir(1) 0(1)
C(5) N(3) C(1) N(2) 176.9(7)
C(1) N(3) C(3) C(2) 0.0(9)
C(1) N(3) C(3) C(7) -179.3(9)
C(5) N(3) C(3) C(2) -178.8(8)
C(5) N(3) C(3) C(7) 1(1)
C(30) N(4) C(29) C(28) -171.7(9)
C(31) N(4) C(29) C(28) 67(1)
C(22) N(5) C(21) Ir(2) -177.0(4)
C(22) N(5) C(21) N(6) -0.4(7)
C(24) N(5) C(21) Ir(2) -4.6(9)
C(24) N(5) C(21) N(6) 172.0(5)
C(21) N(5) C(22) C(23) 0.1(6)
C(21) N(5) C(22) C(26) -179.2(6)
C(24) N(5) C(22) C(23) -172.8(5)
C(24) N(5) C(22) C(26) 8.0(9)
C(23) N(6) C(21) Ir(2) 177.1(5)
C(23) N(6) C(21) N(5) 0.6(7)
C(25) N(6) C(21) Ir(2) -0.8(9)
C(25) N(6) C(21) N(5) -177.4(5)
C(21) N(6) C(23) C(22) -0.5(7)
C(21) N(6) C(23) C(27) -179.3(6)
C(25) N(6) C(23) C(22) 177.5(5)
C(25) N(6) C(23) C(27) -1.3(9)
N(2) C(2) C(3) N(3) 1(1)
N(2) C(2) C(3) C(7) -178(1)
C(6) C(2) C(3) N(3) -179.9(8)
C(6) C(2) C(3) C(7) 0(1)
C(12) C(8) C(9) N(1) -174(1)
C(9) C(8) C(12) Ir(1) -174.4(7)
C(9) C(8) C(12) C(13) -83(1)
C(9) C(8) C(12) C(16) 93(1)
Ir(1) C(12) C(13) C(14) -60.2(7)
Ir(1) C(12) C(13) C(17) 122(1)
C(8) C(12) C(13) Ir(1) -122.4(8)
C(8) C(12) C(13) C(14) 177.3(8)
C(8) C(12) C(13) C(17) 0(1)
C(16) C(12) C(13) Ir(1) 60.4(6)
C(16) C(12) C(13) C(14) 0.2(8)
C(16) C(12) C(13) C(17) -177.5(9)
Ir(1) C(12) C(16) C(15) 60.7(6)
Ir(1) C(12) C(16) C(20) -120.5(9)
C(8) C(12) C(16) Ir(1) 122.2(9)
C(8) C(12) C(16) C(15) -177.1(8)
C(8) C(12) C(16) C(20) 1(1)
C(13) C(12) C(16) Ir(1) -60.8(6)
C(13) C(12) C(16) C(15) -0.0(9)
C(13) C(12) C(16) C(20) 178.7(9)
Ir(1) C(13) C(14) C(15) -62.2(6)
Ir(1) C(13) C(14) C(18) 128.4(9)
C(12) C(13) C(14) Ir(1) 61.9(6)
C(12) C(13) C(14) C(15) -0.3(9)
C(12) C(13) C(14) C(18) -169.7(8)
C(17) C(13) C(14) Ir(1) -120.4(8)
C(17) C(13) C(14) C(15) 177.4(8)
C(17) C(13) C(14) C(18) 7(1)
Ir(1) C(14) C(15) C(16) -62.7(6)
Ir(1) C(14) C(15) C(19) 125.1(9)
C(13) C(14) C(15) Ir(1) 63.0(6)
C(13) C(14) C(15) C(16) 0.3(9)
C(13) C(14) C(15) C(19) -171.9(8)
C(18) C(14) C(15) Ir(1) -127.7(9)
C(18) C(14) C(15) C(16) 169.6(8)
C(18) C(14) C(15) C(19) -2(1)
Ir(1) C(15) C(16) C(12) -62.3(7)
Ir(1) C(15) C(16) C(20) 119(1)
C(14) C(15) C(16) Ir(1) 62.1(6)
C(14) C(15) C(16) C(12) -0.2(7)
C(14) C(15) C(16) C(20) -178.9(9)
C(19) C(15) C(16) Ir(1) -126.2(9)
C(19) C(15) C(16) C(12) 171.5(8)
C(19) C(15) C(16) C(20) -7(1)
N(5) C(22) C(23) N(6) 0.3(7)
N(5) C(22) C(23) C(27) 178.9(7)
C(26) C(22) C(23) N(6) 179.4(7)
C(26) C(22) C(23) C(27) -1(1)
C(32) C(28) C(29) N(4) 172.3(9)
C(29) C(28) C(32) Ir(2) 177.1(6)
C(29) C(28) C(32) C(33) 87(1)
C(29) C(28) C(32) C(36) -93(1)
Ir(2) C(32) C(33) C(34) 63.6(6)
Ir(2) C(32) C(33) C(37) -125.1(9)
C(28) C(32) C(33) Ir(2) 117.9(8)
C(28) C(32) C(33) C(34) -178.5(7)
C(28) C(32) C(33) C(37) -7(1)
C(36) C(32) C(33) Ir(2) -61.3(5)
C(36) C(32) C(33) C(34) 2.3(8)
C(36) C(32) C(33) C(37) 173.6(8)
Ir(2) C(32) C(36) C(35) -64.6(6)
Ir(2) C(32) C(36) C(40) 125.3(9)
C(28) C(32) C(36) Ir(2) -118.0(8)
C(28) C(32) C(36) C(35) 177.4(7)
C(28) C(32) C(36) C(40) 7(1)
C(33) C(32) C(36) Ir(2) 61.2(5)
C(33) C(32) C(36) C(35) -3.4(9)
C(33) C(32) C(36) C(40) -173.5(8)
Ir(2) C(33) C(34) C(35) 61.5(6)
Ir(2) C(33) C(34) C(38) -119.9(9)
C(32) C(33) C(34) Ir(2) -61.8(5)
C(32) C(33) C(34) C(35) -0.3(7)
C(32) C(33) C(34) C(38) 178.4(8)
C(37) C(33) C(34) Ir(2) 126.9(8)
C(37) C(33) C(34) C(35) -171.6(7)
C(37) C(33) C(34) C(38) 7(1)
Ir(2) C(34) C(35) C(36) 57.0(6)
Ir(2) C(34) C(35) C(39) -122.2(9)
C(33) C(34) C(35) Ir(2) -58.9(6)
C(33) C(34) C(35) C(36) -1.9(9)
C(33) C(34) C(35) C(39) 178.9(8)
C(38) C(34) C(35) Ir(2) 122.5(8)
C(38) C(34) C(35) C(36) 179.5(7)
C(38) C(34) C(35) C(39) 0(1)
Ir(2) C(35) C(36) C(32) 62.1(6)
Ir(2) C(35) C(36) C(40) -127.5(9)
C(34) C(35) C(36) Ir(2) -58.8(6)
C(34) C(35) C(36) C(32) 3.2(9)
C(34) C(35) C(36) C(40) 173.6(8)
C(39) C(35) C(36) Ir(2) 120.4(8)
C(39) C(35) C(36) C(32) -177.5(7)
C(39) C(35) C(36) C(40) -7(1)
C(42) C(41) C(43) C(45) -169(6)
